data_4035389
loop_
_publ_author_name
'Zhao, Hong-Wu'
'Feng, Ning-Ning'
'Guo, Jia-Ming'
'Du, Juan'
'Ding, Wan-Qiu'
'Wang, Li-Ru'
'Song, Xiu-Qing'

_publ_section_title
;
 Diastereoselective and Enantioselective Synthesis of Barbiturate-Fused
 Spirotetrahydroquinolines via Chiral Palladium(0)/Ligand Complex
 Catalyzed [4 + 2] Cycloaddition of Vinyl Benzoxazinanones with
 Barbiturate-Based Olefins.
;
_journal_issue 16
_journal_name_full 'The Journal of organic chemistry'
_journal_page_first 9291
_journal_page_last 9299
_journal_paper_doi 10.1021/acs.joc.8b01268
_journal_volume 83
_journal_year 2018
_chemical_formula_sum 'C29 H26 Br N3 O5 S'
_chemical_formula_weight 608.50
_space_group_IT_number 19
_space_group_name_Hall 'P 2ac 2ab'
_space_group_name_H-M_alt 'P 21 21 21'
_symmetry_cell_setting orthorhombic
_symmetry_space_group_name_H-M 'P 21 21 21'
_atom_sites_solution_hydrogens geom
_atom_sites_solution_primary direct
_atom_sites_solution_secondary difmap
_audit_creation_method SHELXL-97
_cell_angle_alpha 90.00
_cell_angle_beta 90.00
_cell_angle_gamma 90.00
_cell_formula_units_Z 4
_cell_length_a 11.643(2)
_cell_length_b 14.760(3)
_cell_length_c 15.957(3)
_cell_measurement_reflns_used 7764
_cell_measurement_temperature 113(2)
_cell_measurement_theta_max 27.8704
_cell_measurement_theta_min 1.8795
_cell_volume 2742.2(9)
_computing_cell_refinement crystalclear
_computing_data_collection crystalclear
_computing_data_reduction crystalclear
_computing_molecular_graphics 'Bruker SHELXTL'
_computing_publication_material 'Bruker SHELXTL'
_computing_structure_refinement 'SHELXL-97 (Sheldrick, 1997)'
_computing_structure_solution 'SHELXS-97 (Sheldrick, 1990)'
_diffrn_ambient_temperature 113(2)
_diffrn_measured_fraction_theta_full 0.999
_diffrn_measured_fraction_theta_max 0.999
_diffrn_measurement_device_type 'rigaku saturn'
_diffrn_measurement_method '\w scans'
_diffrn_radiation_monochromator confocal
_diffrn_radiation_source 'rotating anode'
_diffrn_radiation_type MoK\a
_diffrn_radiation_wavelength 0.71073
_diffrn_reflns_av_R_equivalents 0.0650
_diffrn_reflns_av_sigmaI/netI 0.0809
_diffrn_reflns_limit_h_max 15
_diffrn_reflns_limit_h_min -15
_diffrn_reflns_limit_k_max 19
_diffrn_reflns_limit_k_min -19
_diffrn_reflns_limit_l_max 19
_diffrn_reflns_limit_l_min -20
_diffrn_reflns_number 27754
_diffrn_reflns_theta_full 27.87
_diffrn_reflns_theta_max 27.87
_diffrn_reflns_theta_min 2.17
_diffrn_standards_decay_% 0
_diffrn_standards_interval_count 0
_diffrn_standards_interval_time 0
_diffrn_standards_number 0
_exptl_absorpt_coefficient_mu 1.620
_exptl_absorpt_correction_T_max 0.8294
_exptl_absorpt_correction_T_min 0.7377
_exptl_absorpt_correction_type multi-scan
_exptl_absorpt_process_details crystalclear
_exptl_crystal_colour Colorless
_exptl_crystal_density_diffrn 1.474
_exptl_crystal_density_method 'not measured'
_exptl_crystal_description Prism
_exptl_crystal_F_000 1248
_exptl_crystal_size_max 0.20
_exptl_crystal_size_mid 0.18
_exptl_crystal_size_min 0.12
_refine_diff_density_max 0.853
_refine_diff_density_min -0.873
_refine_diff_density_rms 0.072
_refine_ls_abs_structure_details 'Flack H D (1983), Acta Cryst. A39, 876-881'
_refine_ls_abs_structure_Flack -0.011(7)
_refine_ls_extinction_coef 0.0135(5)
_refine_ls_extinction_expression Fc^*^=kFc[1+0.001xFc^2^\l^3^/sin(2\q)]^-1/4^
_refine_ls_extinction_method SHELXL
_refine_ls_goodness_of_fit_ref 1.007
_refine_ls_hydrogen_treatment constr
_refine_ls_matrix_type full
_refine_ls_number_parameters 356
_refine_ls_number_reflns 6531
_refine_ls_number_restraints 0
_refine_ls_restrained_S_all 1.007
_refine_ls_R_factor_all 0.0648
_refine_ls_R_factor_gt 0.0443
_refine_ls_shift/su_max 0.004
_refine_ls_shift/su_mean 0.000
_refine_ls_structure_factor_coef Fsqd
_refine_ls_weighting_details 'calc w=1/[\s^2^(Fo^2^)+(0.0277P)^2^+0.0000P] where P=(Fo^2^+2Fc^2^)/3'
_refine_ls_weighting_scheme calc
_refine_ls_wR_factor_gt 0.0737
_refine_ls_wR_factor_ref 0.0799
_reflns_number_gt 4619
_reflns_number_total 6531
_reflns_threshold_expression >2sigma(I)
_cod_data_source_file jo8b01268_si_002.cif
_cod_data_source_block shelxl
_cod_depositor_comments
;
The following automatic conversions were performed:

data item '_exptl_absorpt_correction_type' value 'MULTI-SCAN' was
changed to 'multi-scan' in accordance with the
/home/data/users/saulius/crontab/automatic-downloads/current/ACS/lib/dictionaries/cif_core.dic
dictionary named 'cif_core.dic' version 2.4.2 last updated on
2011-04-26.

data item '_refine_ls_hydrogen_treatment' value 'CONSTR' was changed
to 'constr' in accordance with the
/home/data/users/saulius/crontab/automatic-downloads/current/ACS/lib/dictionaries/cif_core.dic
dictionary named 'cif_core.dic' version 2.4.2 last updated on
2011-04-26.

data item '_symmetry_cell_setting' value 'Orthorhombic' was changed
to 'orthorhombic' in accordance with the
/home/data/users/saulius/crontab/automatic-downloads/current/ACS/lib/dictionaries/cif_core.dic
dictionary named 'cif_core.dic' version 2.4.2 last updated on
2011-04-26.

Automatic conversion script
Id: cif_fix_values 6909 2019-04-08 15:41:33Z antanas 
;
_cod_original_cell_volume 2742.3(10)
_cod_original_sg_symbol_H-M P2(1)2(1)2(1)
_cod_database_code 4035389

loop_
_symmetry_equiv_pos_as_xyz
'x, y, z'
'-x+1/2, -y, z+1/2'
'-x, y+1/2, -z+1/2'
'x+1/2, -y+1/2, -z'

loop_
_atom_site_label
_atom_site_type_symbol
_atom_site_fract_x
_atom_site_fract_y
_atom_site_fract_z
_atom_site_U_iso_or_equiv
_atom_site_adp_type
_atom_site_occupancy
_atom_site_symmetry_multiplicity
_atom_site_calc_flag
_atom_site_refinement_flags
Br1 Br -0.28427(3) 0.45014(3) 0.12653(3) 0.05376(15) Uani 1 1 d .
S1 S 0.05653(7) 0.28771(5) 0.05912(5) 0.02422(19) Uani 1 1 d .
O1 O -0.05568(18) 0.26761(14) 0.09033(12) 0.0292(5) Uani 1 1 d .
O2 O 0.15265(18) 0.23388(14) 0.08383(13) 0.0317(5) Uani 1 1 d .
O3 O -0.13731(18) 0.51545(15) -0.06336(13) 0.0362(6) Uani 1 1 d .
O4 O -0.2127(2) 0.74006(18) 0.11908(16) 0.0663(8) Uani 1 1 d .
O5 O 0.14965(19) 0.63165(15) 0.11326(12) 0.0319(5) Uani 1 1 d .
N1 N 0.08532(19) 0.39268(16) 0.09092(13) 0.0195(5) Uani 1 1 d .
N2 N -0.1680(2) 0.63691(18) 0.01971(16) 0.0338(7) Uani 1 1 d .
N3 N -0.0318(2) 0.68262(15) 0.12119(16) 0.0275(6) Uani 1 1 d .
C1 C 0.0531(3) 0.29301(19) -0.05074(18) 0.0245(7) Uani 1 1 d .
C2 C -0.0503(3) 0.3045(2) -0.09161(19) 0.0282(7) Uani 1 1 d .
H2 H -0.1203 0.3053 -0.0611 0.034 Uiso 1 1 calc R
C3 C -0.0503(3) 0.3150(2) -0.1784(2) 0.0347(8) Uani 1 1 d .
H3 H -0.1213 0.3219 -0.2070 0.042 Uiso 1 1 calc R
C4 C 0.0513(3) 0.3154(2) -0.2241(2) 0.0366(9) Uani 1 1 d .
C5 C 0.1539(3) 0.3029(2) -0.1808(2) 0.0375(9) Uani 1 1 d .
H5 H 0.2241 0.3024 -0.2111 0.045 Uiso 1 1 calc R
C6 C 0.1561(3) 0.2913(2) -0.09500(19) 0.0304(8) Uani 1 1 d .
H6 H 0.2269 0.2822 -0.0666 0.037 Uiso 1 1 calc R
C7 C 0.0515(4) 0.3285(3) -0.3177(2) 0.0593(12) Uani 1 1 d .
H7A H 0.1180 0.3652 -0.3338 0.089 Uiso 1 1 calc R
H7B H -0.0192 0.3594 -0.3347 0.089 Uiso 1 1 calc R
H7C H 0.0559 0.2693 -0.3453 0.089 Uiso 1 1 calc R
C8 C 0.1988(2) 0.42683(19) 0.07273(17) 0.0215(7) Uani 1 1 d .
C9 C 0.2928(3) 0.39510(19) 0.11685(18) 0.0260(7) Uani 1 1 d .
H9 H 0.2833 0.3520 0.1605 0.031 Uiso 1 1 calc R
C10 C 0.4008(3) 0.4273(2) 0.0962(2) 0.0327(8) Uani 1 1 d .
H10 H 0.4665 0.4063 0.1257 0.039 Uiso 1 1 calc R
C11 C 0.4129(3) 0.4899(3) 0.0326(2) 0.0370(9) Uani 1 1 d .
H11 H 0.4874 0.5110 0.0181 0.044 Uiso 1 1 calc R
C12 C 0.3182(3) 0.5225(2) -0.01039(19) 0.0314(8) Uani 1 1 d .
H12 H 0.3277 0.5667 -0.0531 0.038 Uiso 1 1 calc R
C13 C 0.2093(3) 0.4906(2) 0.00909(17) 0.0226(6) Uani 1 1 d .
C14 C 0.1004(3) 0.5233(2) -0.03279(17) 0.0216(7) Uani 1 1 d .
H14 H 0.0694 0.4715 -0.0663 0.026 Uiso 1 1 calc R
C15 C 0.1155(3) 0.6007(2) -0.09129(19) 0.0328(8) Uani 1 1 d .
H15 H 0.1475 0.6552 -0.0699 0.039 Uiso 1 1 calc R
C16 C 0.0873(4) 0.5980(3) -0.1706(2) 0.0501(11) Uani 1 1 d .
H16A H 0.0551 0.5444 -0.1937 0.060 Uiso 1 1 calc R
H16B H 0.0989 0.6497 -0.2051 0.060 Uiso 1 1 calc R
C17 C 0.0099(2) 0.5451(2) 0.03707(16) 0.0202(6) Uani 1 1 d .
C18 C -0.0134(2) 0.4565(2) 0.09069(16) 0.0192(6) Uani 1 1 d .
H18 H -0.0794 0.4242 0.0639 0.023 Uiso 1 1 calc R
C19 C -0.0491(3) 0.47871(19) 0.17928(18) 0.0228(7) Uani 1 1 d .
C20 C 0.0313(3) 0.5011(2) 0.23919(19) 0.0305(8) Uani 1 1 d .
H20 H 0.1107 0.4958 0.2263 0.037 Uiso 1 1 calc R
C21 C -0.0018(4) 0.5315(2) 0.3184(2) 0.0461(10) Uani 1 1 d .
H21 H 0.0541 0.5493 0.3585 0.055 Uiso 1 1 calc R
C22 C -0.1187(4) 0.5354(3) 0.3376(2) 0.0524(12) Uani 1 1 d .
H22 H -0.1421 0.5567 0.3911 0.063 Uiso 1 1 calc R
C23 C -0.1997(4) 0.5093(2) 0.2812(2) 0.0486(10) Uani 1 1 d .
H23 H -0.2787 0.5095 0.2960 0.058 Uiso 1 1 calc R
C24 C -0.1656(3) 0.4824(2) 0.20205(19) 0.0322(8) Uani 1 1 d .
C25 C -0.1045(3) 0.5644(2) -0.00757(18) 0.0252(7) Uani 1 1 d .
C26 C -0.1427(3) 0.6890(2) 0.0898(2) 0.0412(9) Uani 1 1 d .
C27 C 0.0512(3) 0.6228(2) 0.09215(17) 0.0215(6) Uani 1 1 d .
C28 C -0.2801(4) 0.6539(3) -0.0215(2) 0.0558(11) Uani 1 1 d .
H28A H -0.2864 0.6161 -0.0718 0.084 Uiso 1 1 calc R
H28B H -0.2854 0.7179 -0.0373 0.084 Uiso 1 1 calc R
H28C H -0.3424 0.6389 0.0174 0.084 Uiso 1 1 calc R
C29 C -0.0010(4) 0.7452(2) 0.1890(2) 0.0425(10) Uani 1 1 d .
H29A H 0.0292 0.8015 0.1650 0.064 Uiso 1 1 calc R
H29B H 0.0576 0.7172 0.2247 0.064 Uiso 1 1 calc R
H29C H -0.0693 0.7587 0.2226 0.064 Uiso 1 1 calc R

loop_
_atom_site_aniso_label
_atom_site_aniso_U_11
_atom_site_aniso_U_22
_atom_site_aniso_U_33
_atom_site_aniso_U_23
_atom_site_aniso_U_13
_atom_site_aniso_U_12
Br1 0.01973(17) 0.0571(3) 0.0844(3) 0.0118(2) 0.0039(2) -0.00108(18)
S1 0.0237(4) 0.0185(4) 0.0305(4) 0.0021(3) 0.0008(3) -0.0002(3)
O1 0.0256(12) 0.0257(12) 0.0364(12) 0.0062(10) 0.0038(9) -0.0067(10)
O2 0.0347(13) 0.0172(12) 0.0431(12) 0.0037(10) -0.0050(10) 0.0091(10)
O3 0.0384(13) 0.0373(14) 0.0330(12) -0.0090(11) -0.0165(11) 0.0091(11)
O4 0.0603(17) 0.0634(18) 0.0752(17) -0.0349(16) -0.0207(17) 0.0433(16)
O5 0.0290(12) 0.0316(13) 0.0350(13) -0.0088(11) -0.0015(10) -0.0058(10)
N1 0.0167(13) 0.0176(13) 0.0242(12) 0.0004(10) 0.0004(10) 0.0026(10)
N2 0.0366(17) 0.0250(15) 0.0398(16) -0.0074(13) -0.0143(13) 0.0118(13)
N3 0.0393(16) 0.0163(13) 0.0271(14) -0.0088(12) -0.0048(13) 0.0092(11)
C1 0.0286(17) 0.0137(15) 0.0310(17) -0.0045(13) 0.0002(14) -0.0025(14)
C2 0.0296(18) 0.0181(16) 0.0369(19) -0.0001(14) -0.0007(15) -0.0023(15)
C3 0.036(2) 0.0223(18) 0.046(2) -0.0044(16) -0.0067(17) -0.0023(16)
C4 0.048(2) 0.0244(19) 0.037(2) -0.0012(15) 0.0018(18) -0.0043(17)
C5 0.040(2) 0.038(2) 0.034(2) -0.0073(17) 0.0119(16) -0.0002(18)
C6 0.0290(18) 0.0237(17) 0.0386(19) -0.0088(15) 0.0000(15) -0.0009(15)
C7 0.082(3) 0.060(3) 0.035(2) 0.006(2) -0.002(2) -0.016(3)
C8 0.0169(15) 0.0236(17) 0.0239(15) -0.0057(13) -0.0014(12) 0.0004(12)
C9 0.0237(15) 0.0217(15) 0.0324(17) -0.0043(14) -0.0026(15) 0.0006(14)
C10 0.0196(16) 0.037(2) 0.0413(19) -0.0098(16) -0.0028(14) -0.0008(14)
C11 0.0193(17) 0.047(2) 0.044(2) -0.0160(18) 0.0058(15) -0.0101(16)
C12 0.0319(19) 0.034(2) 0.0278(17) -0.0038(16) 0.0082(14) -0.0066(15)
C13 0.0214(16) 0.0240(16) 0.0225(15) -0.0071(13) 0.0054(14) -0.0040(14)
C14 0.0297(17) 0.0151(15) 0.0201(15) -0.0011(13) 0.0008(13) -0.0022(13)
C15 0.047(2) 0.0237(18) 0.0280(18) 0.0008(15) 0.0104(16) 0.0009(16)
C16 0.083(3) 0.038(2) 0.029(2) 0.0119(18) 0.005(2) 0.002(2)
C17 0.0221(15) 0.0163(15) 0.0222(15) -0.0004(13) -0.0013(12) 0.0013(13)
C18 0.0152(13) 0.0201(15) 0.0223(14) -0.0010(13) -0.0042(11) 0.0021(13)
C19 0.0293(17) 0.0168(16) 0.0224(15) 0.0006(13) 0.0056(13) 0.0039(13)
C20 0.042(2) 0.0254(18) 0.0237(17) 0.0033(14) -0.0020(15) 0.0011(16)
C21 0.082(3) 0.029(2) 0.0268(19) 0.0005(17) -0.0033(19) 0.000(2)
C22 0.093(4) 0.028(2) 0.036(2) 0.0054(17) 0.032(2) 0.008(2)
C23 0.061(3) 0.034(2) 0.050(2) 0.0089(18) 0.030(2) 0.012(2)
C24 0.0347(19) 0.0228(18) 0.039(2) 0.0056(15) 0.0157(15) 0.0068(14)
C25 0.0307(17) 0.0206(17) 0.0244(16) 0.0038(14) -0.0018(14) 0.0045(14)
C26 0.046(2) 0.031(2) 0.047(2) -0.0085(17) -0.0106(18) 0.0163(18)
C27 0.0286(18) 0.0182(15) 0.0175(14) 0.0019(13) -0.0006(13) -0.0017(14)
C28 0.053(2) 0.048(2) 0.067(3) -0.016(2) -0.031(2) 0.029(2)
C29 0.060(3) 0.032(2) 0.036(2) -0.0152(18) -0.0066(18) 0.0084(19)

loop_
_atom_type_symbol
_atom_type_description
_atom_type_scat_dispersion_real
_atom_type_scat_dispersion_imag
_atom_type_scat_source
C C 0.0033 0.0016 'International Tables Vol C Tables 4.2.6.8 and 6.1.1.4'
H H 0.0000 0.0000 'International Tables Vol C Tables 4.2.6.8 and 6.1.1.4'
N N 0.0061 0.0033 'International Tables Vol C Tables 4.2.6.8 and 6.1.1.4'
O O 0.0106 0.0060 'International Tables Vol C Tables 4.2.6.8 and 6.1.1.4'
S S 0.1246 0.1234 'International Tables Vol C Tables 4.2.6.8 and 6.1.1.4'
Br Br -0.2901 2.4595 'International Tables Vol C Tables 4.2.6.8 and 6.1.1.4'

loop_
_geom_angle_atom_site_label_1
_geom_angle_atom_site_label_2
_geom_angle_atom_site_label_3
_geom_angle
O2 S1 O1 120.31(13)
O2 S1 N1 106.01(12)
O1 S1 N1 105.73(12)
O2 S1 C1 108.56(14)
O1 S1 C1 109.67(14)
N1 S1 C1 105.52(12)
C8 N1 C18 119.1(2)
C8 N1 S1 116.62(18)
C18 N1 S1 115.67(18)
C25 N2 C26 125.0(3)
C25 N2 C28 117.8(3)
C26 N2 C28 116.8(3)
C27 N3 C26 124.8(3)
C27 N3 C29 118.5(3)
C26 N3 C29 116.8(3)
C2 C1 C6 120.9(3)
C2 C1 S1 119.8(2)
C6 C1 S1 119.1(2)
C1 C2 C3 118.9(3)
C1 C2 H2 120.5
C3 C2 H2 120.5
C4 C3 C2 121.5(3)
C4 C3 H3 119.3
C2 C3 H3 119.3
C3 C4 C5 118.0(3)
C3 C4 C7 121.5(4)
C5 C4 C7 120.5(3)
C6 C5 C4 121.7(3)
C6 C5 H5 119.2
C4 C5 H5 119.2
C5 C6 C1 119.0(3)
C5 C6 H6 120.5
C1 C6 H6 120.5
C4 C7 H7A 109.5
C4 C7 H7B 109.5
H7A C7 H7B 109.5
C4 C7 H7C 109.5
H7A C7 H7C 109.5
H7B C7 H7C 109.5
C9 C8 C13 122.1(3)
C9 C8 N1 120.2(3)
C13 C8 N1 117.7(2)
C8 C9 C10 118.8(3)
C8 C9 H9 120.6
C10 C9 H9 120.6
C11 C10 C9 119.8(3)
C11 C10 H10 120.1
C9 C10 H10 120.1
C10 C11 C12 121.1(3)
C10 C11 H11 119.5
C12 C11 H11 119.5
C11 C12 C13 119.9(3)
C11 C12 H12 120.1
C13 C12 H12 120.1
C12 C13 C8 118.3(3)
C12 C13 C14 124.0(3)
C8 C13 C14 117.7(3)
C15 C14 C13 115.1(3)
C15 C14 C17 111.6(2)
C13 C14 C17 108.4(2)
C15 C14 H14 107.1
C13 C14 H14 107.1
C17 C14 H14 107.1
C16 C15 C14 123.7(3)
C16 C15 H15 118.1
C14 C15 H15 118.1
C15 C16 H16A 120.0
C15 C16 H16B 120.0
H16A C16 H16B 120.0
C27 C17 C25 113.7(3)
C27 C17 C14 110.7(2)
C25 C17 C14 106.9(2)
C27 C17 C18 111.3(2)
C25 C17 C18 104.8(2)
C14 C17 C18 109.2(2)
N1 C18 C19 110.4(2)
N1 C18 C17 113.1(2)
C19 C18 C17 111.9(2)
N1 C18 H18 107.1
C19 C18 H18 107.1
C17 C18 H18 107.1
C20 C19 C24 117.8(3)
C20 C19 C18 121.0(3)
C24 C19 C18 121.1(3)
C19 C20 C21 121.2(3)
C19 C20 H20 119.4
C21 C20 H20 119.4
C22 C21 C20 118.8(4)
C22 C21 H21 120.6
C20 C21 H21 120.6
C23 C22 C21 121.3(3)
C23 C22 H22 119.3
C21 C22 H22 119.3
C22 C23 C24 119.2(4)
C22 C23 H23 120.4
C24 C23 H23 120.4
C23 C24 C19 121.6(3)
C23 C24 Br1 116.4(3)
C19 C24 Br1 122.0(2)
O3 C25 N2 122.0(3)
O3 C25 C17 120.3(3)
N2 C25 C17 117.7(3)
O4 C26 N3 122.1(3)
O4 C26 N2 121.0(3)
N3 C26 N2 116.8(3)
O5 C27 N3 120.1(3)
O5 C27 C17 123.0(3)
N3 C27 C17 116.9(3)
N2 C28 H28A 109.5
N2 C28 H28B 109.5
H28A C28 H28B 109.5
N2 C28 H28C 109.5
H28A C28 H28C 109.5
H28B C28 H28C 109.5
N3 C29 H29A 109.5
N3 C29 H29B 109.5
H29A C29 H29B 109.5
N3 C29 H29C 109.5
H29A C29 H29C 109.5
H29B C29 H29C 109.5

loop_
_geom_bond_atom_site_label_1
_geom_bond_atom_site_label_2
_geom_bond_distance
Br1 C24 1.894(3)
S1 O2 1.428(2)
S1 O1 1.429(2)
S1 N1 1.664(2)
S1 C1 1.755(3)
O3 C25 1.209(3)
O4 C26 1.204(4)
O5 C27 1.202(3)
N1 C8 1.444(3)
N1 C18 1.486(3)
N2 C25 1.372(4)
N2 C26 1.389(4)
N2 C28 1.482(4)
N3 C27 1.388(4)
N3 C26 1.389(4)
N3 C29 1.467(4)
C1 C2 1.380(4)
C1 C6 1.392(4)
C2 C3 1.394(4)
C2 H2 0.9500
C3 C4 1.389(5)
C3 H3 0.9500
C4 C5 1.392(5)
C4 C7 1.506(5)
C5 C6 1.379(4)
C5 H5 0.9500
C6 H6 0.9500
C7 H7A 0.9800
C7 H7B 0.9800
C7 H7C 0.9800
C8 C9 1.383(4)
C8 C13 1.390(4)
C9 C10 1.384(4)
C9 H9 0.9500
C10 C11 1.380(5)
C10 H10 0.9500
C11 C12 1.385(4)
C11 H11 0.9500
C12 C13 1.387(4)
C12 H12 0.9500
C13 C14 1.513(4)
C14 C15 1.485(4)
C14 C17 1.567(4)
C14 H14 1.0000
C15 C16 1.308(4)
C15 H15 0.9500
C16 H16A 0.9500
C16 H16B 0.9500
C17 C27 1.523(4)
C17 C25 1.537(4)
C17 C18 1.587(4)
C18 C19 1.509(4)
C18 H18 1.0000
C19 C20 1.378(4)
C19 C24 1.405(4)
C20 C21 1.396(4)
C20 H20 0.9500
C21 C22 1.396(6)
C21 H21 0.9500
C22 C23 1.359(5)
C22 H22 0.9500
C23 C24 1.383(4)
C23 H23 0.9500
C28 H28A 0.9800
C28 H28B 0.9800
C28 H28C 0.9800
C29 H29A 0.9800
C29 H29B 0.9800
C29 H29C 0.9800

loop_
_geom_torsion_atom_site_label_1
_geom_torsion_atom_site_label_2
_geom_torsion_atom_site_label_3
_geom_torsion_atom_site_label_4
_geom_torsion
O2 S1 N1 C8 46.5(2)
O1 S1 N1 C8 175.32(19)
C1 S1 N1 C8 -68.5(2)
O2 S1 N1 C18 -165.85(18)
O1 S1 N1 C18 -37.1(2)
C1 S1 N1 C18 79.1(2)
O2 S1 C1 C2 151.8(2)
O1 S1 C1 C2 18.5(3)
N1 S1 C1 C2 -94.9(3)
O2 S1 C1 C6 -32.3(3)
O1 S1 C1 C6 -165.5(2)
N1 S1 C1 C6 81.0(3)
C6 C1 C2 C3 -0.3(5)
S1 C1 C2 C3 175.5(2)
C1 C2 C3 C4 -1.0(5)
C2 C3 C4 C5 1.5(5)
C2 C3 C4 C7 -178.8(3)
C3 C4 C5 C6 -0.7(5)
C7 C4 C5 C6 179.7(3)
C4 C5 C6 C1 -0.7(5)
C2 C1 C6 C5 1.2(5)
S1 C1 C6 C5 -174.7(2)
C18 N1 C8 C9 140.6(3)
S1 N1 C8 C9 -73.0(3)
C18 N1 C8 C13 -40.5(3)
S1 N1 C8 C13 105.9(3)
C13 C8 C9 C10 -0.7(4)
N1 C8 C9 C10 178.1(3)
C8 C9 C10 C11 0.1(4)
C9 C10 C11 C12 1.0(5)
C10 C11 C12 C13 -1.4(5)
C11 C12 C13 C8 0.8(4)
C11 C12 C13 C14 178.6(3)
C9 C8 C13 C12 0.3(4)
N1 C8 C13 C12 -178.6(2)
C9 C8 C13 C14 -177.7(3)
N1 C8 C13 C14 3.5(4)
C12 C13 C14 C15 -6.3(4)
C8 C13 C14 C15 171.5(3)
C12 C13 C14 C17 -132.1(3)
C8 C13 C14 C17 45.8(3)
C13 C14 C15 C16 121.5(4)
C17 C14 C15 C16 -114.5(4)
C15 C14 C17 C27 -63.8(3)
C13 C14 C17 C27 63.9(3)
C15 C14 C17 C25 60.5(3)
C13 C14 C17 C25 -171.8(2)
C15 C14 C17 C18 173.3(2)
C13 C14 C17 C18 -59.0(3)
C8 N1 C18 C19 -103.8(3)
S1 N1 C18 C19 109.5(2)
C8 N1 C18 C17 22.4(3)
S1 N1 C18 C17 -124.4(2)
C27 C17 C18 N1 -96.0(3)
C25 C17 C18 N1 140.8(2)
C14 C17 C18 N1 26.5(3)
C27 C17 C18 C19 29.4(3)
C25 C17 C18 C19 -93.9(3)
C14 C17 C18 C19 151.9(2)
N1 C18 C19 C20 46.4(4)
C17 C18 C19 C20 -80.5(3)
N1 C18 C19 C24 -137.4(3)
C17 C18 C19 C24 95.8(3)
C24 C19 C20 C21 -3.7(5)
C18 C19 C20 C21 172.7(3)
C19 C20 C21 C22 2.7(5)
C20 C21 C22 C23 0.7(6)
C21 C22 C23 C24 -3.0(6)
C22 C23 C24 C19 2.0(5)
C22 C23 C24 Br1 -178.4(3)
C20 C19 C24 C23 1.3(5)
C18 C19 C24 C23 -175.0(3)
C20 C19 C24 Br1 -178.3(2)
C18 C19 C24 Br1 5.3(4)
C26 N2 C25 O3 171.7(3)
C28 N2 C25 O3 0.2(5)
C26 N2 C25 C17 -6.6(5)
C28 N2 C25 C17 -178.1(3)
C27 C17 C25 O3 167.7(3)
C14 C17 C25 O3 45.3(4)
C18 C17 C25 O3 -70.5(3)
C27 C17 C25 N2 -14.0(4)
C14 C17 C25 N2 -136.4(3)
C18 C17 C25 N2 107.8(3)
C27 N3 C26 O4 177.5(3)
C29 N3 C26 O4 -3.6(5)
C27 N3 C26 N2 -5.7(5)
C29 N3 C26 N2 173.2(3)
C25 N2 C26 O4 -165.8(3)
C28 N2 C26 O4 5.8(5)
C25 N2 C26 N3 17.4(5)
C28 N2 C26 N3 -171.0(3)
C26 N3 C27 O5 167.9(3)
C29 N3 C27 O5 -11.0(4)
C26 N3 C27 C17 -14.9(4)
C29 N3 C27 C17 166.2(3)
C25 C17 C27 O5 -159.1(3)
C14 C17 C27 O5 -38.8(4)
C18 C17 C27 O5 82.9(3)
C25 C17 C27 N3 23.8(3)
C14 C17 C27 N3 144.1(2)
C18 C17 C27 N3 -94.2(3)
